data_2000609
loop_
_publ_author_name
'Bao, X.'
'Holt, E. M.'

_publ_section_title
;
 Structure of the condensation product formed by pyrrolidine,
 acetonitrile and copper(I) iodide
;
_journal_issue 9
_journal_name_full 'Acta Crystallographica Section C'
_journal_page_first 1655
_journal_page_last 1657
_journal_paper_doi 10.1107/S0108270192000684
_journal_volume 48
_journal_year 1992
_chemical_formula_moiety 'C12 H22 Cu1 I1 N4'
_chemical_formula_sum 'C12 H22 Cu I N4'
_chemical_formula_weight 410.81
_space_group_crystal_system monoclinic
_space_group_IT_number 15
_space_group_name_Hall '-A 2ya'
_space_group_name_H-M_alt 'A 1 2/a 1'
_cell_angle_alpha 90
_cell_angle_beta 115.09(5)
_cell_angle_gamma 90
_cell_formula_units_Z 4
_cell_length_a 16.1490(10)
_cell_length_b 7.205(5)
_cell_length_c 15.358(5)
_cell_volume 1618.3(14)
_diffrn_radiation_type Mo
_diffrn_radiation_wavelength 0.71069
_exptl_absorpt_coefficient_mu 3.232
_exptl_crystal_density_diffrn 1.694
_exptl_crystal_F_000 408
_cod_data_source_file hh0580.cif
_cod_data_source_block hh0580a
_cod_depositor_comments
;

  Fixing the H-M spacegroup symbol value -- with the new value, the
  packing is reasonable and the computed brutto formula coincides with
  the one provided by the authors.

  Saulius Gra\<zulis
  2014-06-18

;
_cod_original_cell_volume 1618.4(2)
_cod_original_sg_symbol_Hall 'A 2ya'
_cod_original_sg_symbol_H-M 'A 2/a'
_cod_original_formula_sum 'C12 H22 Cu1 I1 N4'
_cod_database_code 2000609

loop_
_space_group_symop_id
_space_group_symop_operation_xyz
1 x,y,z
2 -x+1/2,y,-z
3 -x,-y,-z
4 x+1/2,-y,z
5 x,y+1/2,z+1/2
6 -x+1/2,y+1/2,-z+1/2
7 -x,-y+1/2,-z+1/2
8 x+1/2,-y+1/2,z+1/2

loop_
_atom_site_label
_atom_site_fract_x
_atom_site_fract_y
_atom_site_fract_z
_atom_site_U_iso_or_equiv
I1 .2500 1.0748(2) .0 6.1
Cu1 .5000 .2500 .2500 5.7
N1 .4410(10) .372(2) .1330(10) 5.6
N2 .5240(10) .6420(10) .1380(10) 5.3
C1 .4520(10) .532(2) .0960(10) 5.6
C2 .5370(10) .821(2) .1010(10) 6.3
C3 .6210(10) .901(2) .1810(10) 9.7
C4 .6730(10) .737(3) .2330(10) 8.2
C5 .6030(10) .595(2) .2290(10) 6.5
C6 .3790(10) .592(2) .0010(10) 6.6
H21 .5473 .8024 .0414 ?
H22 .4854 .9011 .0846 ?
H31 .6540 .9733 .1514 ?
H32 .6032 .9734 .2198 ?
H41 .7165 .6908 .2035 ?
H42 .7184 .7752 .2996 ?
H51 .6211 .4687 .2286 ?
H52 .5852 .6136 .2822 ?
H61 .4236 .6265 -.0401 ?
H62 .3469 .7282 .0145 ?
H63 .3352 .4600 -.0191 ?

loop_
_geom_bond_atom_site_label_1
_geom_bond_atom_site_label_2
_geom_bond_distance
Cu1 N1 1.860(10)
N1 C1 1.32(2)
C1 N2 1.33(2)
C1 C6 1.50(2)
N2 C2 1.46(2)
N2 C5 1.470(10)
C2 C3 1.50(2)
C3 C4 1.47(2)
C4 C5 1.51(3)
